data_4073776
loop_
_publ_author_name
'Rupar, Paul A.'
'Jennings, Michael C.'
'Ragogna, Paul J.'
'Baines, Kim M.'

_publ_section_title
;
 Stabilization of a Transient Diorganogermylene by an N-Heterocyclic
 Carbene
;
_journal_issue 17
_journal_name_full Organometallics
_journal_page_first 4109
_journal_paper_doi 10.1021/om7006198
_journal_volume 26
_journal_year 2007
_chemical_formula_moiety 'C29 H45 B Ge N2, 0.5(C6 H6)'
_chemical_formula_sum 'C32 H48 B Ge N2'
_chemical_formula_weight 544.12
_chemical_melting_point 155
_space_group_IT_number 14
_symmetry_cell_setting monoclinic
_symmetry_Int_Tables_number 14
_symmetry_space_group_name_Hall '-P 2ybc'
_symmetry_space_group_name_H-M 'P 1 21/c 1'
_atom_sites_solution_hydrogens geom
_atom_sites_solution_primary direct
_atom_sites_solution_secondary difmap
_audit_creation_method SHELXL-97
_cell_angle_alpha 90.00
_cell_angle_beta 93.0960(10)
_cell_angle_gamma 90.00
_cell_formula_units_Z 4
_cell_length_a 22.0634(5)
_cell_length_b 8.6076(2)
_cell_length_c 16.2745(5)
_cell_measurement_temperature 150(2)
_cell_volume 3086.23(14)
_computing_cell_refinement 'DENZO-SMN (Otwinowski & Minor, 1997)'
_computing_data_collection 'COLLECT (Nonius, 1997-2001)'
_computing_data_reduction DENZO-SMN
_computing_molecular_graphics 'SHELXTL/PC (Sheldrick, 2001)'
_computing_publication_material SHELXTL/PC
_computing_structure_refinement 'SHELXL-97 (Sheldrick, 1997)'
_computing_structure_solution 'SHELXS-97 (Sheldrick, 1997)'
_diffrn_ambient_temperature 150(2)
_diffrn_measured_fraction_theta_full 0.997
_diffrn_measured_fraction_theta_max 0.997
_diffrn_measurement_device_type 'Nonius Kappa-CCD'
_diffrn_measurement_method '\f scans, and \w scans with \k offsets'
_diffrn_radiation_monochromator graphite
_diffrn_radiation_probe x-ray
_diffrn_radiation_type MoK\a
_diffrn_radiation_wavelength 0.71073
_diffrn_reflns_av_R_equivalents 0.057
_diffrn_reflns_av_sigmaI/netI 0.0468
_diffrn_reflns_limit_h_max 26
_diffrn_reflns_limit_h_min -26
_diffrn_reflns_limit_k_max 10
_diffrn_reflns_limit_k_min -10
_diffrn_reflns_limit_l_max 19
_diffrn_reflns_limit_l_min -19
_diffrn_reflns_number 28738
_diffrn_reflns_theta_full 25.02
_diffrn_reflns_theta_max 25.02
_diffrn_reflns_theta_min 2.62
_diffrn_source 'fine-focus sealed tube'
_diffrn_standards_number 0
_exptl_absorpt_coefficient_mu 1.014
_exptl_absorpt_correction_T_max 0.9278
_exptl_absorpt_correction_T_min 0.8229
_exptl_absorpt_correction_type multi-scan
_exptl_absorpt_process_details 'DENZO-SMN (Otwinowski & Minor, 1997)'
_exptl_crystal_colour colourless
_exptl_crystal_density_diffrn 1.171
_exptl_crystal_density_method 'not measured'
_exptl_crystal_description block
_exptl_crystal_F_000 1164
_exptl_crystal_recrystallization_method 'evaporation from C6H6'
_exptl_crystal_size_max 0.20
_exptl_crystal_size_mid 0.17
_exptl_crystal_size_min 0.08
_refine_diff_density_max 0.520
_refine_diff_density_min -0.390
_refine_diff_density_rms 0.058
_refine_ls_extinction_coef 0.0015(4)
_refine_ls_extinction_expression Fc^*^=kFc[1+0.001xFc^2^\l^3^/sin(2\q)]^-1/4^
_refine_ls_extinction_method SHELXL
_refine_ls_goodness_of_fit_ref 1.078
_refine_ls_hydrogen_treatment mixed
_refine_ls_matrix_type full
_refine_ls_number_parameters 344
_refine_ls_number_reflns 5429
_refine_ls_number_restraints 21
_refine_ls_restrained_S_all 1.090
_refine_ls_R_factor_all 0.0524
_refine_ls_R_factor_gt 0.0365
_refine_ls_shift/su_max 0.001
_refine_ls_shift/su_mean 0.000
_refine_ls_structure_factor_coef Fsqd
_refine_ls_weighting_details 'calc w=1/[\s^2^(Fo^2^)+(0.0441P)^2^+0.8351P] where P=(Fo^2^+2Fc^2^)/3'
_refine_ls_weighting_scheme calc
_refine_ls_wR_factor_gt 0.0870
_refine_ls_wR_factor_ref 0.0924
_reflns_number_gt 4315
_reflns_number_total 5429
_reflns_threshold_expression I>2\s(I)
_cod_data_source_file om7006198-file001.cif
_cod_data_source_block Compound6
_cod_original_sg_symbol_H-M 'P 21/c'
_cod_database_code 4073776

loop_
_symmetry_equiv_pos_as_xyz
'x, y, z'
'-x, y+1/2, -z+1/2'
'-x, -y, -z'
'x, -y-1/2, z-1/2'

loop_
_atom_site_label
_atom_site_type_symbol
_atom_site_fract_x
_atom_site_fract_y
_atom_site_fract_z
_atom_site_U_iso_or_equiv
_atom_site_adp_type
_atom_site_occupancy
_atom_site_symmetry_multiplicity
_atom_site_calc_flag
_atom_site_refinement_flags
_atom_site_disorder_assembly
_atom_site_disorder_group
Ge Ge 0.274186(10) 0.17578(3) 0.290762(16) 0.01899(11) Uani 1 1 d . . .
B B 0.28968(13) 0.0231(3) 0.19393(19) 0.0256(7) Uani 1 1 d D . .
H1B H 0.2720(10) -0.094(2) 0.2128(15) 0.032(7) Uiso 1 1 d D . .
H2B H 0.2633(11) 0.067(3) 0.1367(13) 0.042(8) Uiso 1 1 d D . .
H3B H 0.3405(8) 0.024(3) 0.1866(16) 0.038(7) Uiso 1 1 d D . .
C1 C 0.27287(10) 0.0369(2) 0.39262(15) 0.0201(5) Uani 1 1 d . . .
N2 N 0.31924(9) -0.0622(2) 0.41369(12) 0.0219(5) Uani 1 1 d . . .
C3 C 0.30507(11) -0.1510(3) 0.48167(16) 0.0252(6) Uani 1 1 d . . .
C4 C 0.24932(11) -0.1064(3) 0.50299(16) 0.0266(6) Uani 1 1 d . . .
N5 N 0.23002(9) 0.0100(2) 0.44731(12) 0.0223(5) Uani 1 1 d . . .
C6 C 0.37676(11) -0.0687(3) 0.36968(16) 0.0263(6) Uani 1 1 d . . .
H6 H 0.3751 0.0179 0.3287 0.032 Uiso 1 1 calc R . .
C7 C 0.38155(13) -0.2191(3) 0.32149(18) 0.0356(7) Uani 1 1 d . . .
H7A H 0.3820 -0.3074 0.3595 0.053 Uiso 1 1 calc R . .
H7B H 0.4191 -0.2186 0.2919 0.053 Uiso 1 1 calc R . .
H7C H 0.3466 -0.2284 0.2820 0.053 Uiso 1 1 calc R . .
C8 C 0.43251(11) -0.0405(3) 0.42761(19) 0.0381(7) Uani 1 1 d . . .
H8A H 0.4247 0.0470 0.4641 0.057 Uiso 1 1 calc R . .
H8B H 0.4675 -0.0164 0.3952 0.057 Uiso 1 1 calc R . .
H8C H 0.4411 -0.1339 0.4606 0.057 Uiso 1 1 calc R . .
C9 C 0.17391(10) 0.1042(3) 0.45117(17) 0.0283(6) Uani 1 1 d . . .
H9 H 0.1723 0.1744 0.4022 0.034 Uiso 1 1 calc R . .
C10 C 0.11651(12) 0.0048(4) 0.4445(2) 0.0461(8) Uani 1 1 d . . .
H10A H 0.1198 -0.0713 0.4002 0.069 Uiso 1 1 calc R . .
H10B H 0.0812 0.0715 0.4325 0.069 Uiso 1 1 calc R . .
H10C H 0.1118 -0.0497 0.4967 0.069 Uiso 1 1 calc R . .
C11 C 0.17626(13) 0.2076(3) 0.52659(19) 0.0411(7) Uani 1 1 d . . .
H11A H 0.1758 0.1431 0.5762 0.062 Uiso 1 1 calc R . .
H11B H 0.1410 0.2769 0.5242 0.062 Uiso 1 1 calc R . .
H11C H 0.2135 0.2697 0.5282 0.062 Uiso 1 1 calc R . .
C12 C 0.34538(13) -0.2704(3) 0.52350(18) 0.0374(7) Uani 1 1 d . . .
H12A H 0.3781 -0.2184 0.5561 0.056 Uiso 1 1 calc R . .
H12B H 0.3629 -0.3368 0.4820 0.056 Uiso 1 1 calc R . .
H12C H 0.3215 -0.3342 0.5598 0.056 Uiso 1 1 calc R . .
C13 C 0.21296(13) -0.1698(3) 0.57018(18) 0.0413(7) Uani 1 1 d . . .
H13A H 0.1783 -0.2285 0.5461 0.062 Uiso 1 1 calc R . .
H13B H 0.1982 -0.0840 0.6032 0.062 Uiso 1 1 calc R . .
H13C H 0.2385 -0.2386 0.6053 0.062 Uiso 1 1 calc R . .
C21 C 0.34565(10) 0.3143(2) 0.31719(15) 0.0192(5) Uani 1 1 d . . .
C22 C 0.37447(11) 0.3359(2) 0.39580(15) 0.0218(5) Uani 1 1 d . . .
C23 C 0.43295(11) 0.3991(3) 0.40251(17) 0.0274(6) Uani 1 1 d . . .
H23 H 0.4525 0.4103 0.4556 0.033 Uiso 1 1 calc R . .
C24 C 0.46339(11) 0.4458(3) 0.33462(18) 0.0292(6) Uani 1 1 d . . .
C25 C 0.43260(11) 0.4365(3) 0.25877(17) 0.0270(6) Uani 1 1 d . . .
H25 H 0.4517 0.4740 0.2117 0.032 Uiso 1 1 calc R . .
C26 C 0.37459(11) 0.3743(3) 0.24891(16) 0.0237(6) Uani 1 1 d . . .
C27 C 0.34211(13) 0.3828(3) 0.16518(17) 0.0382(7) Uani 1 1 d . . .
H27A H 0.3311 0.2778 0.1465 0.057 Uiso 1 1 calc R . .
H27B H 0.3689 0.4304 0.1261 0.057 Uiso 1 1 calc R . .
H27C H 0.3053 0.4457 0.1684 0.057 Uiso 1 1 calc R . .
C28 C 0.52637(12) 0.5159(4) 0.3442(2) 0.0497(9) Uani 1 1 d . . .
H28A H 0.5377 0.5579 0.2912 0.075 Uiso 1 1 calc R . .
H28B H 0.5555 0.4356 0.3625 0.075 Uiso 1 1 calc R . .
H28C H 0.5266 0.5997 0.3850 0.075 Uiso 1 1 calc R . .
C29 C 0.34347(12) 0.3056(3) 0.47435(16) 0.0316(6) Uani 1 1 d . . .
H29A H 0.3448 0.1941 0.4867 0.047 Uiso 1 1 calc R . .
H29B H 0.3011 0.3398 0.4680 0.047 Uiso 1 1 calc R . .
H29C H 0.3643 0.3631 0.5195 0.047 Uiso 1 1 calc R . .
C31 C 0.19581(11) 0.2924(3) 0.27708(16) 0.0250(6) Uani 1 1 d . . .
C32 C 0.18876(11) 0.4537(3) 0.28985(17) 0.0315(6) Uani 1 1 d . . .
C33 C 0.13556(12) 0.5276(4) 0.26136(19) 0.0430(8) Uani 1 1 d . . .
H33 H 0.1321 0.6367 0.2689 0.052 Uiso 1 1 calc R . .
C34 C 0.08771(13) 0.4491(4) 0.22269(19) 0.0466(8) Uani 1 1 d . . .
C35 C 0.09338(12) 0.2903(4) 0.21363(18) 0.0418(8) Uani 1 1 d . . .
H35 H 0.0603 0.2338 0.1887 0.050 Uiso 1 1 calc R . .
C36 C 0.14545(11) 0.2104(3) 0.23953(16) 0.0299(6) Uani 1 1 d . . .
C37 C 0.23600(13) 0.5520(3) 0.3342(2) 0.0489(9) Uani 1 1 d . . .
H37A H 0.2221 0.6600 0.3352 0.073 Uiso 1 1 calc R . .
H37B H 0.2740 0.5461 0.3058 0.073 Uiso 1 1 calc R . .
H37C H 0.2429 0.5141 0.3907 0.073 Uiso 1 1 calc R . .
C38 C 0.03065(14) 0.5332(5) 0.1902(2) 0.0753(13) Uani 1 1 d . . .
H38A H 0.0347 0.6445 0.2018 0.113 Uiso 1 1 calc R . .
H38B H -0.0046 0.4919 0.2172 0.113 Uiso 1 1 calc R . .
H38C H 0.0252 0.5172 0.1306 0.113 Uiso 1 1 calc R . .
C39 C 0.14636(12) 0.0364(3) 0.22540(19) 0.0393(7) Uani 1 1 d . . .
H39A H 0.1650 0.0142 0.1734 0.059 Uiso 1 1 calc R . .
H39B H 0.1047 -0.0036 0.2229 0.059 Uiso 1 1 calc R . .
H39C H 0.1699 -0.0139 0.2707 0.059 Uiso 1 1 calc R . .
C1S C -0.0568(4) 0.4625(9) 0.5298(5) 0.0614(14) Uiso 0.50 1 d PD A -1
H1SA H -0.0902 0.4215 0.5573 0.074 Uiso 0.50 1 calc PR A -1
C2S C -0.0266(3) 0.5774(9) 0.5620(5) 0.0537(13) Uiso 0.50 1 d PD A -1
H2SA H -0.0365 0.6185 0.6138 0.064 Uiso 0.50 1 calc PR A -1
C3S C 0.0203(3) 0.6396(9) 0.5204(5) 0.0643(15) Uiso 0.50 1 d PD A -1
H3SA H 0.0386 0.7344 0.5385 0.077 Uiso 0.50 1 calc PR A -1
C4S C 0.0410(4) 0.5638(9) 0.4516(5) 0.0614(14) Uiso 0.50 1 d PD A -1
H4SA H 0.0753 0.6017 0.4250 0.074 Uiso 0.50 1 calc PR A -1
C5S C 0.0115(3) 0.4360(10) 0.4235(5) 0.0537(13) Uiso 0.50 1 d PD A -1
H5SA H 0.0275 0.3736 0.3817 0.064 Uiso 0.50 1 calc PR A -1
C6S C -0.0419(3) 0.3984(9) 0.4568(5) 0.0643(15) Uiso 0.50 1 d PD A -1
H6SA H -0.0689 0.3274 0.4291 0.077 Uiso 0.50 1 calc PR A -1

loop_
_atom_site_aniso_label
_atom_site_aniso_U_11
_atom_site_aniso_U_22
_atom_site_aniso_U_33
_atom_site_aniso_U_23
_atom_site_aniso_U_13
_atom_site_aniso_U_12
Ge 0.01944(16) 0.02159(15) 0.01596(16) -0.00054(11) 0.00131(10) -0.00041(10)
B 0.0293(16) 0.0287(16) 0.0188(17) -0.0053(13) 0.0001(13) -0.0019(12)
C1 0.0225(13) 0.0197(12) 0.0182(14) -0.0028(10) 0.0013(11) -0.0012(10)
N2 0.0261(11) 0.0210(10) 0.0186(12) -0.0002(9) 0.0017(9) 0.0001(8)
C3 0.0342(14) 0.0234(13) 0.0181(15) 0.0015(10) 0.0023(12) -0.0018(11)
C4 0.0335(15) 0.0296(13) 0.0170(15) 0.0042(11) 0.0036(12) -0.0056(11)
N5 0.0230(11) 0.0269(11) 0.0172(12) 0.0000(9) 0.0034(9) -0.0019(8)
C6 0.0247(13) 0.0252(13) 0.0295(16) 0.0049(11) 0.0061(12) 0.0073(10)
C7 0.0443(17) 0.0281(14) 0.0356(18) 0.0033(12) 0.0126(14) 0.0106(12)
C8 0.0268(14) 0.0429(16) 0.045(2) 0.0049(14) 0.0030(13) 0.0050(12)
C9 0.0210(13) 0.0391(15) 0.0250(16) 0.0027(12) 0.0046(11) 0.0015(11)
C10 0.0252(15) 0.067(2) 0.046(2) 0.0007(17) 0.0029(14) -0.0080(14)
C11 0.0374(16) 0.0504(18) 0.0364(19) -0.0094(14) 0.0106(14) 0.0045(13)
C12 0.0469(17) 0.0319(15) 0.0340(18) 0.0112(13) 0.0059(14) 0.0090(13)
C13 0.0431(17) 0.0517(18) 0.0300(18) 0.0169(14) 0.0092(14) 0.0019(14)
C21 0.0217(12) 0.0167(11) 0.0196(14) -0.0007(10) 0.0042(10) 0.0029(9)
C22 0.0283(13) 0.0179(12) 0.0189(14) 0.0005(10) -0.0009(11) 0.0005(10)
C23 0.0294(14) 0.0249(13) 0.0268(16) -0.0030(11) -0.0097(12) 0.0014(11)
C24 0.0209(13) 0.0250(13) 0.0420(19) -0.0054(12) 0.0035(13) -0.0002(10)
C25 0.0286(14) 0.0254(13) 0.0283(16) -0.0046(11) 0.0132(12) -0.0036(11)
C26 0.0295(14) 0.0214(12) 0.0207(15) -0.0038(10) 0.0040(12) 0.0009(10)
C27 0.0533(18) 0.0461(16) 0.0155(16) 0.0037(13) 0.0048(14) -0.0135(14)
C28 0.0291(16) 0.056(2) 0.064(2) -0.0076(17) 0.0033(16) -0.0120(14)
C29 0.0456(17) 0.0330(15) 0.0159(15) 0.0001(11) -0.0001(13) -0.0079(12)
C31 0.0226(13) 0.0359(15) 0.0169(14) 0.0045(11) 0.0057(11) 0.0022(11)
C32 0.0286(14) 0.0367(15) 0.0302(17) 0.0060(12) 0.0102(12) 0.0062(12)
C33 0.0329(16) 0.0499(18) 0.048(2) 0.0202(15) 0.0186(15) 0.0176(14)
C34 0.0260(16) 0.079(2) 0.036(2) 0.0215(17) 0.0107(14) 0.0187(16)
C35 0.0209(14) 0.077(2) 0.0274(18) 0.0104(16) 0.0039(13) 0.0026(14)
C36 0.0245(14) 0.0500(17) 0.0159(14) 0.0033(12) 0.0066(11) -0.0017(12)
C37 0.0445(18) 0.0283(15) 0.074(3) -0.0067(15) 0.0043(17) 0.0077(13)
C38 0.0383(19) 0.115(3) 0.072(3) 0.029(2) 0.0075(19) 0.033(2)
C39 0.0263(15) 0.0552(19) 0.0364(19) -0.0056(15) 0.0012(13) -0.0144(13)

loop_
_atom_type_symbol
_atom_type_description
_atom_type_scat_dispersion_real
_atom_type_scat_dispersion_imag
_atom_type_scat_source
C C 0.0033 0.0016 'International Tables Vol C Tables 4.2.6.8 and 6.1.1.4'
H H 0.0000 0.0000 'International Tables Vol C Tables 4.2.6.8 and 6.1.1.4'
B B 0.0013 0.0007 'International Tables Vol C Tables 4.2.6.8 and 6.1.1.4'
N N 0.0061 0.0033 'International Tables Vol C Tables 4.2.6.8 and 6.1.1.4'
Ge Ge 0.1547 1.8001 'International Tables Vol C Tables 4.2.6.8 and 6.1.1.4'

loop_
_geom_angle_atom_site_label_1
_geom_angle_atom_site_label_2
_geom_angle_atom_site_label_3
_geom_angle
C31 Ge C21 112.98(9)
C31 Ge C1 109.47(9)
C21 Ge C1 102.67(9)
C31 Ge B 113.96(11)
C21 Ge B 112.10(10)
C1 Ge B 104.66(11)
Ge B H1B 106.5(13)
Ge B H2B 108.1(13)
H1B B H2B 110.6(18)
Ge B H3B 106.0(13)
H1B B H3B 113.2(17)
H2B B H3B 112.0(19)
N5 C1 N2 105.6(2)
N5 C1 Ge 132.38(17)
N2 C1 Ge 121.80(17)
C1 N2 C3 110.2(2)
C1 N2 C6 123.3(2)
C3 N2 C6 126.4(2)
C4 C3 N2 107.1(2)
C4 C3 C12 127.2(2)
N2 C3 C12 125.7(2)
C3 C4 N5 106.6(2)
C3 C4 C13 128.0(2)
N5 C4 C13 125.3(2)
C1 N5 C4 110.40(19)
C1 N5 C9 123.3(2)
C4 N5 C9 126.0(2)
N2 C6 C7 111.4(2)
N2 C6 C8 112.0(2)
C7 C6 C8 112.2(2)
N2 C6 H6 107.0
C7 C6 H6 107.0
C8 C6 H6 107.0
C6 C7 H7A 109.5
C6 C7 H7B 109.5
H7A C7 H7B 109.5
C6 C7 H7C 109.5
H7A C7 H7C 109.5
H7B C7 H7C 109.5
C6 C8 H8A 109.5
C6 C8 H8B 109.5
H8A C8 H8B 109.5
C6 C8 H8C 109.5
H8A C8 H8C 109.5
H8B C8 H8C 109.5
N5 C9 C11 111.3(2)
N5 C9 C10 112.4(2)
C11 C9 C10 112.2(2)
N5 C9 H9 106.8
C11 C9 H9 106.8
C10 C9 H9 106.8
C9 C10 H10A 109.5
C9 C10 H10B 109.5
H10A C10 H10B 109.5
C9 C10 H10C 109.5
H10A C10 H10C 109.5
H10B C10 H10C 109.5
C9 C11 H11A 109.5
C9 C11 H11B 109.5
H11A C11 H11B 109.5
C9 C11 H11C 109.5
H11A C11 H11C 109.5
H11B C11 H11C 109.5
C3 C12 H12A 109.5
C3 C12 H12B 109.5
H12A C12 H12B 109.5
C3 C12 H12C 109.5
H12A C12 H12C 109.5
H12B C12 H12C 109.5
C4 C13 H13A 109.5
C4 C13 H13B 109.5
H13A C13 H13B 109.5
C4 C13 H13C 109.5
H13A C13 H13C 109.5
H13B C13 H13C 109.5
C26 C21 C22 117.8(2)
C26 C21 Ge 115.67(18)
C22 C21 Ge 125.72(17)
C23 C22 C21 119.4(2)
C23 C22 C29 117.4(2)
C21 C22 C29 123.0(2)
C24 C23 C22 122.4(2)
C24 C23 H23 118.8
C22 C23 H23 118.8
C25 C24 C23 117.5(2)
C25 C24 C28 121.3(3)
C23 C24 C28 121.0(3)
C24 C25 C26 122.2(2)
C24 C25 H25 118.9
C26 C25 H25 118.9
C25 C26 C21 120.3(2)
C25 C26 C27 118.4(2)
C21 C26 C27 121.2(2)
C26 C27 H27A 109.5
C26 C27 H27B 109.5
H27A C27 H27B 109.5
C26 C27 H27C 109.5
H27A C27 H27C 109.5
H27B C27 H27C 109.5
C24 C28 H28A 109.5
C24 C28 H28B 109.5
H28A C28 H28B 109.5
C24 C28 H28C 109.5
H28A C28 H28C 109.5
H28B C28 H28C 109.5
C22 C29 H29A 109.5
C22 C29 H29B 109.5
H29A C29 H29B 109.5
C22 C29 H29C 109.5
H29A C29 H29C 109.5
H29B C29 H29C 109.5
C32 C31 C36 117.4(2)
C32 C31 Ge 125.26(18)
C36 C31 Ge 116.64(18)
C33 C32 C31 119.8(3)
C33 C32 C37 117.0(2)
C31 C32 C37 123.1(2)
C34 C33 C32 122.7(3)
C34 C33 H33 118.7
C32 C33 H33 118.7
C33 C34 C35 117.6(3)
C33 C34 C38 121.7(3)
C35 C34 C38 120.7(3)
C34 C35 C36 122.5(3)
C34 C35 H35 118.8
C36 C35 H35 118.8
C35 C36 C31 120.0(3)
C35 C36 C39 117.5(3)
C31 C36 C39 122.5(2)
C32 C37 H37A 109.5
C32 C37 H37B 109.5
H37A C37 H37B 109.5
C32 C37 H37C 109.5
H37A C37 H37C 109.5
H37B C37 H37C 109.5
C34 C38 H38A 109.5
C34 C38 H38B 109.5
H38A C38 H38B 109.5
C34 C38 H38C 109.5
H38A C38 H38C 109.5
H38B C38 H38C 109.5
C36 C39 H39A 109.5
C36 C39 H39B 109.5
H39A C39 H39B 109.5
C36 C39 H39C 109.5
H39A C39 H39C 109.5
H39B C39 H39C 109.5
C2S C1S C6S 121.3(9)
C2S C1S H1SA 119.3
C6S C1S H1SA 119.3
C1S C2S C3S 119.0(9)
C1S C2S H2SA 120.5
C3S C2S H2SA 120.5
C2S C3S C4S 120.1(8)
C2S C3S H3SA 120.0
C4S C3S H3SA 120.0
C5S C4S C3S 118.8(8)
C5S C4S H4SA 120.6
C3S C4S H4SA 120.6
C4S C5S C6S 118.2(9)
C4S C5S H5SA 120.9
C6S C5S H5SA 120.9
C5S C6S C1S 120.3(9)
C5S C6S H6SA 119.9
C1S C6S H6SA 119.9

loop_
_geom_bond_atom_site_label_1
_geom_bond_atom_site_label_2
_geom_bond_distance
Ge C31 2.001(2)
Ge C21 2.005(2)
Ge C1 2.045(2)
Ge B 2.094(3)
B H1B 1.133(17)
B H2B 1.136(18)
B H3B 1.133(17)
C1 N5 1.353(3)
C1 N2 1.361(3)
N2 C3 1.394(3)
N2 C6 1.491(3)
C3 C4 1.352(3)
C3 C12 1.499(3)
C4 N5 1.401(3)
C4 C13 1.494(4)
N5 C9 1.484(3)
C6 C7 1.521(3)
C6 C8 1.528(4)
C6 H6 1.0000
C7 H7A 0.9800
C7 H7B 0.9800
C7 H7C 0.9800
C8 H8A 0.9800
C8 H8B 0.9800
C8 H8C 0.9800
C9 C11 1.515(4)
C9 C10 1.528(3)
C9 H9 1.0000
C10 H10A 0.9800
C10 H10B 0.9800
C10 H10C 0.9800
C11 H11A 0.9800
C11 H11B 0.9800
C11 H11C 0.9800
C12 H12A 0.9800
C12 H12B 0.9800
C12 H12C 0.9800
C13 H13A 0.9800
C13 H13B 0.9800
C13 H13C 0.9800
C21 C26 1.409(3)
C21 C22 1.410(3)
C22 C23 1.399(3)
C22 C29 1.505(3)
C23 C24 1.383(4)
C23 H23 0.9500
C24 C25 1.379(4)
C24 C28 1.515(3)
C25 C26 1.389(3)
C25 H25 0.9500
C26 C27 1.507(4)
C27 H27A 0.9800
C27 H27B 0.9800
C27 H27C 0.9800
C28 H28A 0.9800
C28 H28B 0.9800
C28 H28C 0.9800
C29 H29A 0.9800
C29 H29B 0.9800
C29 H29C 0.9800
C31 C32 1.414(3)
C31 C36 1.425(4)
C32 C33 1.393(4)
C32 C37 1.497(4)
C33 C34 1.377(4)
C33 H33 0.9500
C34 C35 1.381(4)
C34 C38 1.522(4)
C35 C36 1.385(4)
C35 H35 0.9500
C36 C39 1.516(4)
C37 H37A 0.9800
C37 H37B 0.9800
C37 H37C 0.9800
C38 H38A 0.9800
C38 H38B 0.9800
C38 H38C 0.9800
C39 H39A 0.9800
C39 H39B 0.9800
C39 H39C 0.9800
C1S C2S 1.289(9)
C1S C6S 1.366(9)
C1S H1SA 0.9500
C2S C3S 1.375(9)
C2S H2SA 0.9500
C3S C4S 1.394(9)
C3S H3SA 0.9500
C4S C5S 1.346(9)
C4S H4SA 0.9500
C5S C6S 1.362(9)
C5S H5SA 0.9500
C6S H6SA 0.9500

loop_
_geom_torsion_atom_site_label_1
_geom_torsion_atom_site_label_2
_geom_torsion_atom_site_label_3
_geom_torsion_atom_site_label_4
_geom_torsion
C31 Ge C1 N5 1.8(2)
C21 Ge C1 N5 122.0(2)
B Ge C1 N5 -120.8(2)
C31 Ge C1 N2 176.13(18)
C21 Ge C1 N2 -63.61(19)
B Ge C1 N2 53.6(2)
N5 C1 N2 C3 0.1(3)
Ge C1 N2 C3 -175.63(16)
N5 C1 N2 C6 -178.79(19)
Ge C1 N2 C6 5.5(3)
C1 N2 C3 C4 0.0(3)
C6 N2 C3 C4 178.8(2)
C1 N2 C3 C12 -178.8(2)
C6 N2 C3 C12 0.0(4)
N2 C3 C4 N5 0.0(3)
C12 C3 C4 N5 178.7(2)
N2 C3 C4 C13 177.9(3)
C12 C3 C4 C13 -3.4(5)
N2 C1 N5 C4 -0.1(3)
Ge C1 N5 C4 174.97(18)
N2 C1 N5 C9 174.1(2)
Ge C1 N5 C9 -10.8(3)
C3 C4 N5 C1 0.0(3)
C13 C4 N5 C1 -177.9(2)
C3 C4 N5 C9 -173.9(2)
C13 C4 N5 C9 8.1(4)
C1 N2 C6 C7 -110.7(3)
C3 N2 C6 C7 70.6(3)
C1 N2 C6 C8 122.7(2)
C3 N2 C6 C8 -55.9(3)
C1 N5 C9 C11 -107.9(3)
C4 N5 C9 C11 65.4(3)
C1 N5 C9 C10 125.3(2)
C4 N5 C9 C10 -61.5(3)
C31 Ge C21 C26 -88.98(18)
C1 Ge C21 C26 153.22(17)
B Ge C21 C26 41.4(2)
C31 Ge C21 C22 101.7(2)
C1 Ge C21 C22 -16.1(2)
B Ge C21 C22 -127.9(2)
C26 C21 C22 C23 -7.1(3)
Ge C21 C22 C23 161.97(17)
C26 C21 C22 C29 168.0(2)
Ge C21 C22 C29 -22.9(3)
C21 C22 C23 C24 1.9(4)
C29 C22 C23 C24 -173.5(2)
C22 C23 C24 C25 3.7(4)
C22 C23 C24 C28 179.1(2)
C23 C24 C25 C26 -3.9(4)
C28 C24 C25 C26 -179.3(2)
C24 C25 C26 C21 -1.5(4)
C24 C25 C26 C27 174.3(2)
C22 C21 C26 C25 7.0(3)
Ge C21 C26 C25 -163.17(18)
C22 C21 C26 C27 -168.6(2)
Ge C21 C26 C27 21.2(3)
C21 Ge C31 C32 -4.3(3)
C1 Ge C31 C32 109.4(2)
B Ge C31 C32 -133.8(2)
C21 Ge C31 C36 165.55(18)
C1 Ge C31 C36 -80.7(2)
B Ge C31 C36 36.1(2)
C36 C31 C32 C33 -4.0(4)
Ge C31 C32 C33 165.8(2)
C36 C31 C32 C37 175.3(3)
Ge C31 C32 C37 -15.0(4)
C31 C32 C33 C34 2.0(4)
C37 C32 C33 C34 -177.3(3)
C32 C33 C34 C35 1.0(4)
C32 C33 C34 C38 -178.4(3)
C33 C34 C35 C36 -2.0(4)
C38 C34 C35 C36 177.5(3)
C34 C35 C36 C31 -0.1(4)
C34 C35 C36 C39 -179.4(3)
C32 C31 C36 C35 3.0(4)
Ge C31 C36 C35 -167.6(2)
C32 C31 C36 C39 -177.6(2)
Ge C31 C36 C39 11.7(3)
C6S C1S C2S C3S 2.3(11)
C1S C2S C3S C4S -10.4(10)
C2S C3S C4S C5S 4.8(11)
C3S C4S C5S C6S 8.6(12)
C4S C5S C6S C1S -16.9(12)
C2S C1S C6S C5S 11.6(11)
